data_2023121
loop_
_publ_author_name
'Podrezova, Alexandra G.'
'Nikitina, Eugeniya V.'
'Grigoriev, Mikhail S.'
'Akkurt, Mehmet'
'Hasanov, Khudayar I.'
'Sadikhov, Nurlana D.'
'Bhattarai, Ajaya'

_publ_section_title
;
 Crystal structure and Hirshfeld surface analysis of
 (Z)-4-oxo-4-{phenyl[(thiophen-2-yl)methyl]amino}but-2-enoic acid
;
_journal_coeditor_code JY2046
_journal_issue 6
_journal_name_full 'Acta Crystallographica Section E Crystallographic Communications'
_journal_paper_doi 10.1107/S2056989024003967
_journal_volume 80
_journal_year 2024
_chemical_formula_iupac 'C15 H13 N O3 S'
_chemical_formula_moiety 'C15 H13 N O3 S'
_chemical_formula_sum 'C15 H13 N O3 S'
_chemical_formula_weight 287.32
_chemical_name_systematic
;
(<i>Z</i>)-4-Oxo-4-{phenyl[(thiophen-2-yl)methyl]amino}but-2-enoic acid
;
_space_group_crystal_system monoclinic
_space_group_IT_number 14
_space_group_name_Hall '-P 2ybc'
_space_group_name_H-M_alt 'P 1 21/c 1'
_atom_sites_solution_hydrogens mixed
_audit_creation_method SHELXL-2019/3
_cell_angle_alpha 90
_cell_angle_beta 108.455(3)
_cell_angle_gamma 90
_cell_formula_units_Z 4
_cell_length_a 9.8042(8)
_cell_length_b 9.4258(8)
_cell_length_c 15.4065(13)
_cell_measurement_reflns_used 4604
_cell_measurement_temperature 100(2)
_cell_measurement_theta_max 28.98
_cell_measurement_theta_min 2.79
_cell_volume 1350.5(2)
_computing_cell_refinement
;
SAINT (Bruker, 2018)
;
_computing_data_collection
;
<i>APEX4</i> (Bruker, 2018)
;
_computing_data_reduction
;
SAINT (Bruker, 2018)
;
_computing_molecular_graphics
;
ORTEP-3 for Windows (Farrugia, 2012)
;
_computing_publication_material
;
PLATON (Spek, 2020)
;
_computing_structure_refinement
;
<i>SHELXL2018</i> (Sheldrick, 2015b)
;
_computing_structure_solution
;
<i>SHELXT</i> (Sheldrick, 2015a)
;
_diffrn_ambient_temperature 100(2)
_diffrn_measured_fraction_theta_full 0.999
_diffrn_measured_fraction_theta_max 0.996
_diffrn_measurement_device_type 'Bruker Kappa APEXII area-detector diffractometer'
_diffrn_measurement_method '\f and \w scans'
_diffrn_radiation_type MoK\a
_diffrn_radiation_wavelength 0.71073
_diffrn_reflns_av_R_equivalents 0.0426
_diffrn_reflns_av_unetI/netI 0.0367
_diffrn_reflns_limit_h_max 13
_diffrn_reflns_limit_h_min -13
_diffrn_reflns_limit_k_max 13
_diffrn_reflns_limit_k_min -13
_diffrn_reflns_limit_l_max 21
_diffrn_reflns_limit_l_min -21
_diffrn_reflns_number 21582
_diffrn_reflns_theta_full 25.242
_diffrn_reflns_theta_max 30.232
_diffrn_reflns_theta_min 2.950
_exptl_absorpt_coefficient_mu 0.246
_exptl_absorpt_correction_T_max 1.0000
_exptl_absorpt_correction_T_min 0.9399
_exptl_absorpt_correction_type multi-scan
_exptl_absorpt_process_details
;
(SADABS; Krause <i>et al.</i>,  2015)
;
_exptl_crystal_colour colourless
_exptl_crystal_density_diffrn 1.413
_exptl_crystal_description bulk
_exptl_crystal_F_000 600
_exptl_crystal_size_max 0.400
_exptl_crystal_size_mid 0.340
_exptl_crystal_size_min 0.200
_refine_diff_density_max 0.346
_refine_diff_density_min -0.342
_refine_ls_extinction_method none
_refine_ls_goodness_of_fit_ref 1.026
_refine_ls_hydrogen_treatment mixed
_refine_ls_matrix_type full
_refine_ls_number_parameters 192
_refine_ls_number_reflns 4012
_refine_ls_number_restraints 12
_refine_ls_restrained_S_all 1.040
_refine_ls_R_factor_all 0.0536
_refine_ls_R_factor_gt 0.0378
_refine_ls_shift/su_max 0.001
_refine_ls_shift/su_mean 0.000
_refine_ls_structure_factor_coef Fsqd
_refine_ls_weighting_details 'w=1/[\s^2^(Fo^2^)+(0.0437P)^2^+0.4392P] where P=(Fo^2^+2Fc^2^)/3'
_refine_ls_weighting_scheme calc
_refine_ls_wR_factor_gt 0.0890
_refine_ls_wR_factor_ref 0.0974
_reflns_number_gt 3177
_reflns_number_total 4012
_reflns_threshold_expression 'I > 2\s(I)'
_cod_data_source_file jy2046.cif
_cod_data_source_block I
_cod_original_sg_symbol_H-M 'P 21/c'
_cod_database_code 2023121
_shelx_space_group_comment
;
The symmetry employed for this shelxl refinement is uniquely defined
by the following loop, which should always be used as a source of
symmetry information in preference to the above space-group names.
They are only intended as comments.
;
_shelx_estimated_absorpt_t_min 0.908
_shelx_estimated_absorpt_t_max 0.952

loop_
_space_group_symop_operation_xyz
'x, y, z'
'-x, y+1/2, -z+1/2'
'-x, -y, -z'
'x, -y-1/2, z-1/2'

loop_
_atom_site_type_symbol
_atom_site_label
_atom_site_fract_x
_atom_site_fract_y
_atom_site_fract_z
_atom_site_U_iso_or_equiv
_atom_site_adp_type
_atom_site_calc_flag
_atom_site_occupancy
_atom_site_disorder_assembly
_atom_site_disorder_group
C C1 1.27590(14) 0.14305(14) 0.00355(9) 0.0182(3) Uani d 1 . .
C C2 1.15520(14) 0.20128(14) -0.07416(8) 0.0170(3) Uani d 1 . .
H H2 1.180897 0.219090 -0.127661 0.020 Uiso calc 1 . .
C C3 1.01839(14) 0.23331(14) -0.08348(8) 0.0158(2) Uani d 1 . .
H H3 0.964652 0.274345 -0.140347 0.019 Uiso calc 1 . .
C C4 0.93968(14) 0.21300(13) -0.01641(8) 0.0148(2) Uani d 1 . .
C C5 0.72253(14) 0.24616(15) 0.02527(9) 0.0182(3) Uani d 1 . .
H H5A 0.748802 0.153057 0.055723 0.022 Uiso calc 1 A 1
H H5B 0.619115 0.242997 -0.010667 0.022 Uiso calc 1 A 1
C C6 0.74604(14) 0.35914(14) 0.09688(8) 0.0158(2) Uani d 0.9466(17) B 1
C C7 0.6467(2) 0.4469(3) 0.11431(18) 0.0227(5) Uani d 0.9466(17) B 1
H H7 0.548211 0.447362 0.078155 0.027 Uiso calc 0.9466(17) B 1
C C8 0.70285(18) 0.53646(15) 0.19035(10) 0.0260(3) Uani d 0.9466(17) B 1
H H8 0.647063 0.602554 0.211255 0.031 Uiso calc 0.9466(17) B 1
C C9 0.84581(17) 0.51709(16) 0.23009(9) 0.0247(3) Uani d 0.9466(17) B 1
H H9 0.902561 0.568587 0.281969 0.030 Uiso calc 0.9466(17) B 1
S S1 0.91239(4) 0.38895(4) 0.17591(2) 0.01947(12) Uani d 0.9466(17) B 1
C C6A 0.74604(14) 0.35914(14) 0.09688(8) 0.0158(2) Uani d 0.0534(17) B 2
C C7A 0.866(2) 0.409(3) 0.1685(14) 0.0227(5) Uani d 0.0534(17) B 2
H H7A 0.959121 0.372099 0.176104 0.027 Uiso calc 0.0534(17) B 2
C C8A 0.84581(17) 0.51709(16) 0.23009(9) 0.0247(3) Uani d 0.0534(17) B 2
H H8A 0.912101 0.560641 0.282056 0.030 Uiso calc 0.0534(17) B 2
C C9A 0.70285(18) 0.53646(15) 0.19035(10) 0.0260(3) Uani d 0.0534(17) B 2
H H9A 0.654641 0.604979 0.215253 0.031 Uiso calc 0.0534(17) B 2
S S1A 0.6147(12) 0.4493(16) 0.1046(9) 0.01947(12) Uani d 0.0534(17) B 2
C C10 0.74377(13) 0.35644(14) -0.11738(8) 0.0145(2) Uani d 1 . .
C C11 0.76237(15) 0.50178(15) -0.11112(9) 0.0218(3) Uani d 1 . .
H H11 0.815581 0.544184 -0.054609 0.026 Uiso calc 1 . .
C C12 0.70262(17) 0.58569(16) -0.18818(11) 0.0281(3) Uani d 1 . .
H H12 0.714737 0.685746 -0.184435 0.034 Uiso calc 1 . .
C C13 0.62523(15) 0.52269(17) -0.27055(10) 0.0264(3) Uani d 1 . .
H H13 0.585703 0.579641 -0.323445 0.032 Uiso calc 1 . .
C C14 0.60560(15) 0.37755(17) -0.27577(9) 0.0248(3) Uani d 1 . .
H H14 0.551520 0.335301 -0.332142 0.030 Uiso calc 1 . .
C C15 0.66448(14) 0.29248(16) -0.19901(9) 0.0205(3) Uani d 1 . .
H H15 0.650653 0.192624 -0.202446 0.025 Uiso calc 1 . .
N N1 0.80705(11) 0.26905(12) -0.03776(7) 0.0152(2) Uani d 1 . .
O O1 1.24869(11) 0.08523(11) 0.07469(6) 0.0217(2) Uani d 1 . .
H H1 1.153(3) 0.100(2) 0.0707(15) 0.065(7) Uiso d 1 . .
O O2 1.39697(11) 0.14995(13) -0.00031(7) 0.0295(3) Uani d 1 . .
O O3 0.99128(10) 0.14570(10) 0.05663(6) 0.0200(2) Uani d 1 . .

loop_
_atom_site_aniso_label
_atom_site_aniso_U_11
_atom_site_aniso_U_22
_atom_site_aniso_U_33
_atom_site_aniso_U_12
_atom_site_aniso_U_13
_atom_site_aniso_U_23
C1 0.0177(6) 0.0198(6) 0.0159(6) -0.0010(5) 0.0038(5) -0.0025(5)
C2 0.0193(6) 0.0189(6) 0.0136(6) -0.0008(5) 0.0066(5) 0.0015(5)
C3 0.0178(6) 0.0185(6) 0.0112(5) 0.0003(5) 0.0047(5) 0.0013(4)
C4 0.0176(6) 0.0137(6) 0.0134(5) -0.0028(5) 0.0054(5) -0.0022(4)
C5 0.0175(6) 0.0233(7) 0.0168(6) -0.0040(5) 0.0099(5) -0.0021(5)
C6 0.0172(6) 0.0188(6) 0.0124(5) -0.0013(5) 0.0062(5) 0.0018(4)
C7 0.0191(11) 0.0285(9) 0.0199(10) 0.0011(9) 0.0052(9) 0.0066(7)
C8 0.0398(9) 0.0198(7) 0.0266(7) 0.0030(6) 0.0223(7) 0.0014(5)
C9 0.0383(8) 0.0224(7) 0.0158(6) -0.0067(6) 0.0120(6) -0.0037(5)
S1 0.01743(19) 0.0253(2) 0.01436(17) -0.00051(14) 0.00317(13) -0.00162(13)
C6A 0.0172(6) 0.0188(6) 0.0124(5) -0.0013(5) 0.0062(5) 0.0018(4)
C7A 0.0191(11) 0.0285(9) 0.0199(10) 0.0011(9) 0.0052(9) 0.0066(7)
C8A 0.0383(8) 0.0224(7) 0.0158(6) -0.0067(6) 0.0120(6) -0.0037(5)
C9A 0.0398(9) 0.0198(7) 0.0266(7) 0.0030(6) 0.0223(7) 0.0014(5)
S1A 0.01743(19) 0.0253(2) 0.01436(17) -0.00051(14) 0.00317(13) -0.00162(13)
C10 0.0124(5) 0.0188(6) 0.0131(5) 0.0004(4) 0.0051(4) -0.0020(4)
C11 0.0256(7) 0.0202(7) 0.0179(6) -0.0035(5) 0.0046(5) -0.0031(5)
C12 0.0340(8) 0.0208(7) 0.0287(8) 0.0009(6) 0.0090(6) 0.0044(6)
C13 0.0223(7) 0.0383(9) 0.0194(7) 0.0112(6) 0.0077(5) 0.0074(6)
C14 0.0176(6) 0.0385(9) 0.0154(6) 0.0071(6) 0.0011(5) -0.0072(6)
C15 0.0168(6) 0.0228(7) 0.0192(6) 0.0020(5) 0.0020(5) -0.0077(5)
N1 0.0147(5) 0.0185(5) 0.0133(5) -0.0023(4) 0.0059(4) -0.0017(4)
O1 0.0193(5) 0.0284(5) 0.0159(4) 0.0020(4) 0.0033(4) 0.0047(4)
O2 0.0152(5) 0.0472(7) 0.0249(5) 0.0013(5) 0.0047(4) 0.0033(5)
O3 0.0229(5) 0.0231(5) 0.0155(4) 0.0028(4) 0.0080(4) 0.0045(3)

loop_
_atom_type_symbol
_atom_type_description
_atom_type_scat_dispersion_real
_atom_type_scat_dispersion_imag
_atom_type_scat_source
C C 0.0033 0.0016 'International Tables Vol C Tables 4.2.6.8 and 6.1.1.4'
H H 0.0000 0.0000 'International Tables Vol C Tables 4.2.6.8 and 6.1.1.4'
N N 0.0061 0.0033 'International Tables Vol C Tables 4.2.6.8 and 6.1.1.4'
O O 0.0106 0.0060 'International Tables Vol C Tables 4.2.6.8 and 6.1.1.4'
S S 0.1246 0.1234 'International Tables Vol C Tables 4.2.6.8 and 6.1.1.4'

loop_
_geom_angle_atom_site_label_1
_geom_angle_atom_site_label_2
_geom_angle_atom_site_label_3
_geom_angle_site_symmetry_1
_geom_angle_site_symmetry_3
_geom_angle
_geom_angle_publ_flag
O2 C1 O1 . . 121.40(12) ?
O2 C1 C2 . . 118.76(12) ?
O1 C1 C2 . . 119.85(12) ?
C3 C2 C1 . . 132.93(12) ?
C3 C2 H2 . . 113.5 ?
C1 C2 H2 . . 113.5 ?
C2 C3 C4 . . 128.36(12) ?
C2 C3 H3 . . 115.8 ?
C4 C3 H3 . . 115.8 ?
O3 C4 N1 . . 120.25(11) ?
O3 C4 C3 . . 122.70(12) ?
N1 C4 C3 . . 117.04(11) ?
N1 C5 C6 . . 113.11(10) ?
N1 C5 C6A . . 113.11(10) ?
N1 C5 H5A . . 109.0 ?
C6 C5 H5A . . 109.0 ?
N1 C5 H5B . . 109.0 ?
C6 C5 H5B . . 109.0 ?
H5A C5 H5B . . 107.8 ?
C7 C6 C5 . . 128.44(15) ?
C7 C6 S1 . . 109.66(13) ?
C5 C6 S1 . . 121.83(10) ?
C6 C7 C8 . . 114.29(17) ?
C6 C7 H7 . . 122.9 ?
C8 C7 H7 . . 122.9 ?
C9 C8 C7 . . 111.84(15) ?
C9 C8 H8 . . 124.1 ?
C7 C8 H8 . . 124.1 ?
C8 C9 S1 . . 112.04(11) ?
C8 C9 H9 . . 124.0 ?
S1 C9 H9 . . 124.0 ?
C9 S1 C6 . . 92.17(7) ?
C7A C6A C5 . . 135.0(9) ?
C7A C6A S1A . . 104.9(9) ?
C5 C6A S1A . . 120.0(4) ?
C6A C7A C8A . . 119.6(16) ?
C6A C7A H7A . . 120.2 ?
C8A C7A H7A . . 120.2 ?
C9A C8A C7A . . 97.8(8) ?
C9A C8A H8A . . 131.1 ?
C7A C8A H8A . . 131.1 ?
C8A C9A S1A . . 121.9(4) ?
C8A C9A H9A . . 119.1 ?
S1A C9A H9A . . 119.1 ?
C9A S1A C6A . . 95.8(6) ?
C11 C10 C15 . . 121.14(12) ?
C11 C10 N1 . . 119.64(11) ?
C15 C10 N1 . . 119.22(12) ?
C10 C11 C12 . . 119.57(13) ?
C10 C11 H11 . . 120.2 ?
C12 C11 H11 . . 120.2 ?
C13 C12 C11 . . 119.80(14) ?
C13 C12 H12 . . 120.1 ?
C11 C12 H12 . . 120.1 ?
C14 C13 C12 . . 120.18(13) ?
C14 C13 H13 . . 119.9 ?
C12 C13 H13 . . 119.9 ?
C13 C14 C15 . . 120.54(13) ?
C13 C14 H14 . . 119.7 ?
C15 C14 H14 . . 119.7 ?
C10 C15 C14 . . 118.76(13) ?
C10 C15 H15 . . 120.6 ?
C14 C15 H15 . . 120.6 ?
C4 N1 C10 . . 123.64(10) ?
C4 N1 C5 . . 118.81(11) ?
C10 N1 C5 . . 117.49(10) ?
C1 O1 H1 . . 110.4(14) ?

loop_
_geom_bond_atom_site_label_1
_geom_bond_atom_site_label_2
_geom_bond_site_symmetry_2
_geom_bond_distance
_geom_bond_publ_flag
C1 O2 . 1.2089(16) ?
C1 O1 . 1.3246(16) ?
C1 C2 . 1.4960(18) ?
C2 C3 . 1.3375(18) ?
C2 H2 . 0.9500 ?
C3 C4 . 1.4848(17) ?
C3 H3 . 0.9500 ?
C4 O3 . 1.2507(15) ?
C4 N1 . 1.3444(16) ?
C5 N1 . 1.4783(16) ?
C5 C6 . 1.4978(18) ?
C5 C6A . 1.4978(18) ?
C5 H5A . 0.9900 ?
C5 H5B . 0.9900 ?
C6 C7 . 1.368(3) ?
C6 S1 . 1.7217(13) ?
C7 C8 . 1.407(3) ?
C7 H7 . 0.9500 ?
C8 C9 . 1.353(2) ?
C8 H8 . 0.9500 ?
C9 S1 . 1.7108(15) ?
C9 H9 . 0.9500 ?
C6A C7A . 1.414(17) ?
C6A S1A . 1.579(12) ?
C7A C8A . 1.447(18) ?
C7A H7A . 0.9500 ?
C8A C9A . 1.353(2) ?
C8A H8A . 0.9500 ?
C9A S1A . 1.563(12) ?
C9A H9A . 0.9500 ?
C10 C11 . 1.3813(19) ?
C10 C15 . 1.3895(17) ?
C10 N1 . 1.4444(16) ?
C11 C12 . 1.392(2) ?
C11 H11 . 0.9500 ?
C12 C13 . 1.389(2) ?
C12 H12 . 0.9500 ?
C13 C14 . 1.380(2) ?
C13 H13 . 0.9500 ?
C14 C15 . 1.394(2) ?
C14 H14 . 0.9500 ?
C15 H15 . 0.9500 ?
O1 H1 . 0.93(3) ?

loop_
_geom_hbond_atom_site_label_D
_geom_hbond_atom_site_label_H
_geom_hbond_atom_site_label_A
_geom_hbond_site_symmetry_A
_geom_hbond_distance_DH
_geom_hbond_distance_HA
_geom_hbond_distance_DA
_geom_hbond_angle_DHA
_geom_hbond_publ_flag
O1 H1 O3 . 0.93(3) 1.59(3) 2.5153(15) 172(2) yes
C5 H5B O2 1_455 0.99 2.40 3.2201(19) 140 yes
C9 H9 O3 2_755 0.95 2.48 3.3904(16) 160 no
C14 H14 O2 4_465 0.95 2.56 3.4261(17) 152 no
C15 H15 Cg2 4_554 0.95 3.00 3.504(6) 115 no

loop_
_geom_torsion_atom_site_label_1
_geom_torsion_atom_site_label_2
_geom_torsion_atom_site_label_3
_geom_torsion_atom_site_label_4
_geom_torsion_site_symmetry_1
_geom_torsion_site_symmetry_2
_geom_torsion_site_symmetry_3
_geom_torsion_site_symmetry_4
_geom_torsion
_geom_torsion_publ_flag
O2 C1 C2 C3 . . . . -165.63(15) ?
O1 C1 C2 C3 . . . . 14.4(2) ?
C1 C2 C3 C4 . . . . -3.2(2) ?
C2 C3 C4 O3 . . . . -8.5(2) ?
C2 C3 C4 N1 . . . . 172.40(13) ?
N1 C5 C6 C7 . . . . 121.71(19) ?
N1 C5 C6 S1 . . . . -61.84(14) ?
C5 C6 C7 C8 . . . . 176.46(15) ?
S1 C6 C7 C8 . . . . -0.3(2) ?
C6 C7 C8 C9 . . . . 0.6(3) ?
C7 C8 C9 S1 . . . . -0.54(19) ?
C8 C9 S1 C6 . . . . 0.30(12) ?
C7 C6 S1 C9 . . . . 0.02(15) ?
C5 C6 S1 C9 . . . . -177.02(11) ?
N1 C5 C6A C7A . . . . -61.1(16) ?
N1 C5 C6A S1A . . . . 121.4(7) ?
C5 C6A C7A C8A . . . . -175.6(8) ?
S1A C6A C7A C8A . . . . 2(2) ?
C6A C7A C8A C9A . . . . -2(2) ?
C7A C8A C9A S1A . . . . 0.9(13) ?
C8A C9A S1A C6A . . . . 0.2(10) ?
C7A C6A S1A C9A . . . . -1.3(15) ?
C5 C6A S1A C9A . . . . 176.9(3) ?
C15 C10 C11 C12 . . . . -1.0(2) ?
N1 C10 C11 C12 . . . . 179.31(12) ?
C10 C11 C12 C13 . . . . -0.1(2) ?
C11 C12 C13 C14 . . . . 1.0(2) ?
C12 C13 C14 C15 . . . . -0.8(2) ?
C11 C10 C15 C14 . . . . 1.2(2) ?
N1 C10 C15 C14 . . . . -179.09(11) ?
C13 C14 C15 C10 . . . . -0.3(2) ?
O3 C4 N1 C10 . . . . 175.49(11) ?
C3 C4 N1 C10 . . . . -5.36(17) ?
O3 C4 N1 C5 . . . . -1.68(17) ?
C3 C4 N1 C5 . . . . 177.47(11) ?
C11 C10 N1 C4 . . . . -90.21(15) ?
C15 C10 N1 C4 . . . . 90.09(15) ?
C11 C10 N1 C5 . . . . 87.00(15) ?
C15 C10 N1 C5 . . . . -92.71(14) ?
C6 C5 N1 C4 . . . . 89.91(14) ?
C6A C5 N1 C4 . . . . 89.91(14) ?
C6 C5 N1 C10 . . . . -87.43(13) ?
C6A C5 N1 C10 . . . . -87.43(13) ?
